data_7711186
loop_
_publ_author_name
'Navratil, Michal'
'Cisarova, Ivana'
'\<St\<epni\<cka, Petr'

_publ_section_title
;
 Synthesis and coordination of hybrid phosphinoferrocenes with extended
 donor pendants
;
_journal_name_full 'Dalton Transactions'
_journal_paper_doi 10.1039/D2DT02514K
_journal_year 2022
_chemical_formula_moiety 'C36 H33 Fe N P2'
_chemical_formula_sum 'C36 H33 Fe N P2'
_chemical_formula_weight 597.42
_space_group_crystal_system monoclinic
_space_group_IT_number 14
_space_group_name_Hall '-P 2ybc'
_space_group_name_H-M_alt 'P 1 21/c 1'
_atom_sites_solution_hydrogens mixed
_atom_sites_solution_primary direct
_atom_sites_solution_secondary difmap
_audit_creation_method SHELXL-2017/1
_audit_update_record
;
2022-07-23 deposited with the CCDC.	2022-09-06 downloaded from the CCDC.
;
_cell_angle_alpha 90
_cell_angle_beta 96.128(2)
_cell_angle_gamma 90
_cell_formula_units_Z 4
_cell_length_a 16.6110(8)
_cell_length_b 6.0131(2)
_cell_length_c 29.4131(13)
_cell_measurement_reflns_used 9779
_cell_measurement_temperature 120(2)
_cell_measurement_theta_max 27.47
_cell_measurement_theta_min 2.47
_cell_volume 2921.1(2)
_computing_cell_refinement 'SAINT V8.40B (Bruker Nano, Inc., 2019)'
_computing_data_collection 'Bruker Instrument Service vV6.2.14'
_computing_data_reduction 'SAINT V8.40B (Bruker Nano, Inc., 2019)'
_computing_molecular_graphics 'PLATON (Spek, 2017)'
_computing_publication_material 'PLATON (Spek, 2017)'
_computing_structure_refinement 'SHELXL-2017 (Sheldrick, 2017)'
_computing_structure_solution 'SHELXT 2018 (Sheldrick, 2018)'
_diffrn_ambient_temperature 120(2)
_diffrn_measured_fraction_theta_full 0.999
_diffrn_measured_fraction_theta_max 0.999
_diffrn_measurement_device_type 'Bruker D8 VENTURE Kappa Duo'
_diffrn_measurement_method '\f and \w scans'
_diffrn_radiation_monochromator 'Quazar Mo multilayer optic'
_diffrn_radiation_source 'I\mS micro-focus sealed tube'
_diffrn_radiation_type MoK\a
_diffrn_radiation_wavelength 0.71073
_diffrn_reflns_av_R_equivalents 0.0336
_diffrn_reflns_av_unetI/netI 0.0159
_diffrn_reflns_Laue_measured_fraction_full 0.999
_diffrn_reflns_Laue_measured_fraction_max 0.999
_diffrn_reflns_limit_h_max 21
_diffrn_reflns_limit_h_min -21
_diffrn_reflns_limit_k_max 7
_diffrn_reflns_limit_k_min -7
_diffrn_reflns_limit_l_max 38
_diffrn_reflns_limit_l_min -38
_diffrn_reflns_number 84577
_diffrn_reflns_point_group_measured_fraction_full 0.999
_diffrn_reflns_point_group_measured_fraction_max 0.999
_diffrn_reflns_theta_full 25.242
_diffrn_reflns_theta_max 27.502
_diffrn_reflns_theta_min 2.466
_exptl_absorpt_coefficient_mu 0.652
_exptl_absorpt_correction_T_max 0.95
_exptl_absorpt_correction_T_min 0.87
_exptl_absorpt_correction_type multi-scan
_exptl_absorpt_process_details 'SADABS-2016/2 - Bruker AXS'
_exptl_crystal_colour orange
_exptl_crystal_density_diffrn 1.358
_exptl_crystal_description prism
_exptl_crystal_F_000 1248
_exptl_crystal_size_max 0.26
_exptl_crystal_size_mid 0.14
_exptl_crystal_size_min 0.07
_refine_diff_density_max 1.441
_refine_diff_density_min -0.610
_refine_diff_density_rms 0.067
_refine_ls_extinction_method none
_refine_ls_goodness_of_fit_ref 1.137
_refine_ls_hydrogen_treatment constr
_refine_ls_matrix_type full
_refine_ls_number_parameters 361
_refine_ls_number_reflns 6704
_refine_ls_number_restraints 0
_refine_ls_restrained_S_all 1.137
_refine_ls_R_factor_all 0.0462
_refine_ls_R_factor_gt 0.0447
_refine_ls_shift/su_max 0.001
_refine_ls_shift/su_mean 0.000
_refine_ls_structure_factor_coef Fsqd
_refine_ls_weighting_details 'w=1/[\s^2^(Fo^2^)+(0.0350P)^2^+4.5755P] where P=(Fo^2^+2Fc^2^)/3'
_refine_ls_weighting_scheme calc
_refine_ls_wR_factor_gt 0.1061
_refine_ls_wR_factor_ref 0.1070
_reflns_Friedel_coverage 0.000
_reflns_number_gt 6444
_reflns_number_total 6704
_reflns_threshold_expression 'I > 2\s(I)'
_cod_data_source_file d2dt02514k3.cif
_cod_data_source_block mn399
_cod_original_sg_symbol_H-M 'P 21/c'
_cod_database_code 7711186
_shelx_shelxl_version_number 2017/1
_shelx_space_group_comment
;
The symmetry employed for this shelxl refinement is uniquely defined
by the following loop, which should always be used as a source of
symmetry information in preference to the above space-group names.
They are only intended as comments.
;
_shelx_estimated_absorpt_t_min 0.849
_shelx_estimated_absorpt_t_max 0.956

loop_
_space_group_symop_operation_xyz
'x, y, z'
'-x, y+1/2, -z+1/2'
'-x, -y, -z'
'x, -y-1/2, z-1/2'

loop_
_atom_site_label
_atom_site_type_symbol
_atom_site_fract_x
_atom_site_fract_y
_atom_site_fract_z
_atom_site_U_iso_or_equiv
_atom_site_adp_type
_atom_site_occupancy
_atom_site_site_symmetry_order
_atom_site_calc_flag
_atom_site_refinement_flags_posn
_atom_site_refinement_flags_adp
_atom_site_refinement_flags_occupancy
_atom_site_disorder_assembly
_atom_site_disorder_group
Fe1 Fe 0.59561(2) 0.94688(5) 0.65302(2) 0.01808(9) Uani 1 1 d . . . . .
P1 P 0.75817(3) 1.15503(11) 0.60380(2) 0.02489(13) Uani 1 1 d . . . . .
P2 P 0.29186(4) 0.40648(11) 0.64641(2) 0.02686(14) Uani 1 1 d . . . . .
N1 N 0.42625(11) 0.9341(3) 0.69602(6) 0.0221(4) Uani 1 1 d . . . . .
H1N H 0.394951 1.040663 0.681020 0.027 Uiso 1 1 d R U . . .
C1 C 0.50892(13) 0.9819(4) 0.70010(7) 0.0207(4) Uani 1 1 d . . . . .
C2 C 0.54310(13) 1.1903(4) 0.68995(7) 0.0232(4) Uani 1 1 d . . . . .
H2 H 0.514125 1.315693 0.677198 0.028 Uiso 1 1 calc R U . . .
C3 C 0.62821(14) 1.1788(4) 0.70217(7) 0.0256(5) Uani 1 1 d . . . . .
H3 H 0.665701 1.296492 0.699879 0.031 Uiso 1 1 calc R U . . .
C4 C 0.64736(13) 0.9608(4) 0.71837(7) 0.0254(5) Uani 1 1 d . . . . .
H4 H 0.699936 0.906838 0.728591 0.031 Uiso 1 1 calc R U . . .
C5 C 0.57361(13) 0.8366(4) 0.71662(7) 0.0225(4) Uani 1 1 d . . . . .
H5 H 0.568574 0.685004 0.724938 0.027 Uiso 1 1 calc R U . . .
C6 C 0.67230(12) 0.9688(4) 0.60342(7) 0.0214(4) Uani 1 1 d . . . . .
C7 C 0.66745(13) 0.7440(4) 0.61899(7) 0.0233(4) Uani 1 1 d . . . . .
H7 H 0.711532 0.657239 0.632399 0.028 Uiso 1 1 calc R U . . .
C8 C 0.58562(13) 0.6727(4) 0.61100(7) 0.0235(4) Uani 1 1 d . . . . .
H8 H 0.565636 0.530347 0.618192 0.028 Uiso 1 1 calc R U . . .
C9 C 0.53883(13) 0.8509(4) 0.59041(7) 0.0234(4) Uani 1 1 d . . . . .
H9 H 0.482211 0.848413 0.581339 0.028 Uiso 1 1 calc R U . . .
C10 C 0.59162(13) 1.0335(4) 0.58577(7) 0.0219(4) Uani 1 1 d . . . . .
H10 H 0.576213 1.174515 0.573138 0.026 Uiso 1 1 calc R U . . .
C11 C 0.80943(13) 1.0474(4) 0.55590(7) 0.0254(5) Uani 1 1 d . . . . .
C12 C 0.86154(14) 1.1936(5) 0.53668(8) 0.0310(5) Uani 1 1 d . . . . .
H12 H 0.870740 1.337621 0.549479 0.037 Uiso 1 1 calc R U . . .
C13 C 0.90013(15) 1.1310(5) 0.49904(9) 0.0392(6) Uani 1 1 d . . . . .
H13 H 0.936360 1.231068 0.486704 0.047 Uiso 1 1 calc R U . . .
C14 C 0.88608(15) 0.9242(6) 0.47948(8) 0.0397(7) Uani 1 1 d . . . . .
H14 H 0.912188 0.882294 0.453579 0.048 Uiso 1 1 calc R U . . .
C15 C 0.83394(15) 0.7783(5) 0.49770(8) 0.0363(6) Uani 1 1 d . . . . .
H15 H 0.823930 0.636189 0.484169 0.044 Uiso 1 1 calc R U . . .
C16 C 0.79586(14) 0.8389(5) 0.53594(8) 0.0304(5) Uani 1 1 d . . . . .
H16 H 0.760423 0.737080 0.548440 0.037 Uiso 1 1 calc R U . . .
C17 C 0.82439(13) 1.0537(4) 0.65390(8) 0.0280(5) Uani 1 1 d . . . . .
C18 C 0.83418(15) 1.1948(5) 0.69187(8) 0.0355(6) Uani 1 1 d . . . . .
H18 H 0.809431 1.337389 0.690361 0.043 Uiso 1 1 calc R U . . .
C19 C 0.88020(16) 1.1270(7) 0.73204(9) 0.0471(8) Uani 1 1 d . . . . .
H19 H 0.885871 1.222745 0.757879 0.057 Uiso 1 1 calc R U . . .
C20 C 0.91733(17) 0.9221(6) 0.73429(9) 0.0476(8) Uani 1 1 d . . . . .
H20 H 0.947963 0.875786 0.761776 0.057 Uiso 1 1 calc R U . . .
C21 C 0.91004(16) 0.7837(6) 0.69653(9) 0.0419(7) Uani 1 1 d . . . . .
H21 H 0.936497 0.643452 0.697838 0.050 Uiso 1 1 calc R U . . .
C22 C 0.86359(15) 0.8509(5) 0.65641(8) 0.0336(5) Uani 1 1 d . . . . .
H22 H 0.858946 0.755573 0.630502 0.040 Uiso 1 1 calc R U . . .
C23 C 0.40371(13) 0.7094(4) 0.68154(7) 0.0220(4) Uani 1 1 d . . . . .
H23A H 0.423965 0.603149 0.705831 0.026 Uiso 1 1 calc R U . . .
H23B H 0.429475 0.672294 0.653667 0.026 Uiso 1 1 calc R U . . .
C24 C 0.31234(13) 0.6852(4) 0.67168(7) 0.0234(4) Uani 1 1 d . . . . .
H24A H 0.290425 0.802018 0.650084 0.028 Uiso 1 1 calc R U . . .
H24B H 0.286370 0.700157 0.700297 0.028 Uiso 1 1 calc R U . . .
C25 C 0.32455(13) 0.4479(4) 0.58916(7) 0.0243(4) Uani 1 1 d . . . . .
C26 C 0.31108(14) 0.6401(4) 0.56268(8) 0.0272(5) Uani 1 1 d . . . . .
H26 H 0.280995 0.759678 0.573520 0.033 Uiso 1 1 calc R U . . .
C27 C 0.34165(14) 0.6572(4) 0.52036(8) 0.0290(5) Uani 1 1 d . . . . .
H27 H 0.332289 0.787984 0.502453 0.035 Uiso 1 1 calc R U . . .
C28 C 0.38542(14) 0.4838(5) 0.50467(8) 0.0301(5) Uani 1 1 d . . . . .
H28 H 0.406315 0.495643 0.475932 0.036 Uiso 1 1 calc R U . . .
C29 C 0.39907(15) 0.2930(5) 0.53046(8) 0.0325(5) Uani 1 1 d . . . . .
H29 H 0.428965 0.173672 0.519367 0.039 Uiso 1 1 calc R U . . .
C30 C 0.36901(15) 0.2754(4) 0.57277(8) 0.0292(5) Uani 1 1 d . . . . .
H30 H 0.378996 0.144472 0.590545 0.035 Uiso 1 1 calc R U . . .
C31 C 0.18093(15) 0.4040(5) 0.63684(8) 0.0305(5) Uani 1 1 d . . . . .
C32 C 0.14215(17) 0.2159(5) 0.65173(9) 0.0404(6) Uani 1 1 d . . . . .
H32 H 0.173463 0.096666 0.665433 0.048 Uiso 1 1 calc R U . . .
C33 C 0.05800(19) 0.2012(6) 0.64673(10) 0.0507(8) Uani 1 1 d . . . . .
H33 H 0.032350 0.072274 0.657045 0.061 Uiso 1 1 calc R U . . .
C34 C 0.01217(17) 0.3712(7) 0.62705(10) 0.0499(9) Uani 1 1 d . . . . .
H34 H -0.045193 0.359635 0.623793 0.060 Uiso 1 1 calc R U . . .
C35 C 0.04881(17) 0.5613(7) 0.61174(11) 0.0516(8) Uani 1 1 d . . . . .
H35 H 0.017028 0.679818 0.598103 0.062 Uiso 1 1 calc R U . . .
C36 C 0.13366(16) 0.5742(6) 0.61687(10) 0.0412(7) Uani 1 1 d . . . . .
H36 H 0.159205 0.702891 0.606369 0.049 Uiso 1 1 calc R U . . .

loop_
_atom_site_aniso_label
_atom_site_aniso_U_11
_atom_site_aniso_U_22
_atom_site_aniso_U_33
_atom_site_aniso_U_23
_atom_site_aniso_U_13
_atom_site_aniso_U_12
Fe1 0.01791(15) 0.02438(16) 0.01241(14) -0.00190(11) 0.00380(10) -0.00296(11)
P1 0.0230(3) 0.0320(3) 0.0203(3) -0.0011(2) 0.0051(2) -0.0062(2)
P2 0.0279(3) 0.0309(3) 0.0227(3) -0.0015(2) 0.0071(2) -0.0082(2)
N1 0.0211(8) 0.0263(9) 0.0195(8) -0.0015(7) 0.0050(7) -0.0031(7)
C1 0.0232(10) 0.0272(11) 0.0125(9) -0.0039(8) 0.0060(7) -0.0037(8)
C2 0.0261(11) 0.0259(11) 0.0186(9) -0.0044(8) 0.0072(8) -0.0036(9)
C3 0.0260(11) 0.0338(12) 0.0178(10) -0.0082(9) 0.0056(8) -0.0093(9)
C4 0.0215(10) 0.0407(13) 0.0139(9) -0.0050(9) 0.0008(8) -0.0038(9)
C5 0.0265(10) 0.0286(11) 0.0130(9) -0.0009(8) 0.0045(8) -0.0028(9)
C6 0.0193(9) 0.0297(11) 0.0158(9) -0.0014(8) 0.0049(7) -0.0029(8)
C7 0.0223(10) 0.0289(11) 0.0196(10) -0.0016(8) 0.0066(8) 0.0030(9)
C8 0.0273(11) 0.0260(11) 0.0186(9) -0.0052(8) 0.0082(8) -0.0046(9)
C9 0.0202(10) 0.0358(12) 0.0144(9) -0.0057(8) 0.0035(7) -0.0039(9)
C10 0.0229(10) 0.0294(11) 0.0140(9) -0.0002(8) 0.0045(7) -0.0013(9)
C11 0.0171(9) 0.0418(13) 0.0171(9) 0.0013(9) 0.0014(7) -0.0043(9)
C12 0.0223(11) 0.0444(14) 0.0266(11) 0.0040(10) 0.0040(9) -0.0062(10)
C13 0.0269(12) 0.0613(18) 0.0311(13) 0.0091(13) 0.0108(10) -0.0077(12)
C14 0.0285(12) 0.069(2) 0.0228(11) 0.0000(12) 0.0100(9) 0.0011(13)
C15 0.0317(12) 0.0520(16) 0.0257(12) -0.0082(11) 0.0052(10) -0.0020(12)
C16 0.0256(11) 0.0438(14) 0.0226(11) -0.0024(10) 0.0057(9) -0.0062(10)
C17 0.0212(10) 0.0428(14) 0.0205(10) -0.0004(10) 0.0043(8) -0.0111(10)
C18 0.0241(11) 0.0550(17) 0.0275(12) -0.0089(11) 0.0039(9) -0.0136(11)
C19 0.0316(13) 0.086(2) 0.0239(12) -0.0122(14) 0.0014(10) -0.0203(15)
C20 0.0305(13) 0.085(2) 0.0257(12) 0.0107(14) -0.0052(10) -0.0189(15)
C21 0.0285(13) 0.0564(18) 0.0389(14) 0.0119(13) -0.0048(11) -0.0095(12)
C22 0.0269(11) 0.0470(15) 0.0261(11) 0.0005(11) -0.0012(9) -0.0089(11)
C23 0.0216(10) 0.0263(11) 0.0186(9) -0.0027(8) 0.0052(8) -0.0036(8)
C24 0.0212(10) 0.0312(12) 0.0186(9) -0.0032(8) 0.0049(8) -0.0052(9)
C25 0.0218(10) 0.0332(12) 0.0183(10) -0.0034(9) 0.0032(8) -0.0088(9)
C26 0.0235(11) 0.0334(12) 0.0252(11) -0.0035(9) 0.0046(8) -0.0020(9)
C27 0.0262(11) 0.0384(13) 0.0214(10) 0.0044(10) -0.0011(8) -0.0050(10)
C28 0.0274(11) 0.0450(14) 0.0182(10) -0.0038(10) 0.0040(8) -0.0062(10)
C29 0.0305(12) 0.0408(14) 0.0270(11) -0.0075(10) 0.0068(9) 0.0008(11)
C30 0.0316(12) 0.0307(12) 0.0252(11) 0.0005(9) 0.0029(9) -0.0027(10)
C31 0.0289(12) 0.0405(14) 0.0233(11) -0.0070(10) 0.0086(9) -0.0127(10)
C32 0.0412(15) 0.0456(16) 0.0367(14) -0.0076(12) 0.0150(11) -0.0188(12)
C33 0.0483(17) 0.064(2) 0.0429(16) -0.0134(15) 0.0200(13) -0.0336(16)
C34 0.0285(13) 0.090(3) 0.0329(14) -0.0161(16) 0.0113(11) -0.0255(16)
C35 0.0287(14) 0.084(3) 0.0425(16) 0.0003(16) 0.0058(11) -0.0073(15)
C36 0.0271(12) 0.0575(18) 0.0404(14) -0.0013(13) 0.0094(11) -0.0122(12)

loop_
_atom_type_symbol
_atom_type_description
_atom_type_scat_dispersion_real
_atom_type_scat_dispersion_imag
_atom_type_scat_source
C C 0.0033 0.0016 'International Tables Vol C Tables 4.2.6.8 and 6.1.1.4'
H H 0.0000 0.0000 'International Tables Vol C Tables 4.2.6.8 and 6.1.1.4'
Fe Fe 0.3463 0.8444 'International Tables Vol C Tables 4.2.6.8 and 6.1.1.4'
N N 0.0061 0.0033 'International Tables Vol C Tables 4.2.6.8 and 6.1.1.4'
P P 0.1023 0.0942 'International Tables Vol C Tables 4.2.6.8 and 6.1.1.4'

loop_
_geom_angle_atom_site_label_1
_geom_angle_atom_site_label_2
_geom_angle_atom_site_label_3
_geom_angle
_geom_angle_site_symmetry_1
_geom_angle_site_symmetry_3
_geom_angle_publ_flag
C4 Fe1 C3 40.89(10) . . ?
C4 Fe1 C10 151.39(9) . . ?
C3 Fe1 C10 119.44(10) . . ?
C4 Fe1 C6 116.26(9) . . ?
C3 Fe1 C6 108.89(9) . . ?
C10 Fe1 C6 41.27(8) . . ?
C4 Fe1 C7 106.23(9) . . ?
C3 Fe1 C7 129.13(9) . . ?
C10 Fe1 C7 68.73(9) . . ?
C6 Fe1 C7 41.06(9) . . ?
C4 Fe1 C5 41.10(9) . . ?
C3 Fe1 C5 68.57(9) . . ?
C10 Fe1 C5 167.20(9) . . ?
C6 Fe1 C5 149.01(9) . . ?
C7 Fe1 C5 115.08(9) . . ?
C4 Fe1 C8 127.12(10) . . ?
C3 Fe1 C8 166.47(10) . . ?
C10 Fe1 C8 68.26(9) . . ?
C6 Fe1 C8 68.81(9) . . ?
C7 Fe1 C8 40.57(9) . . ?
C5 Fe1 C8 106.13(9) . . ?
C4 Fe1 C9 165.74(10) . . ?
C3 Fe1 C9 152.47(10) . . ?
C10 Fe1 C9 40.54(9) . . ?
C6 Fe1 C9 68.91(8) . . ?
C7 Fe1 C9 68.29(9) . . ?
C5 Fe1 C9 127.94(9) . . ?
C8 Fe1 C9 40.38(9) . . ?
C4 Fe1 C2 68.41(9) . . ?
C3 Fe1 C2 40.50(9) . . ?
C10 Fe1 C2 110.88(9) . . ?
C6 Fe1 C2 131.27(9) . . ?
C7 Fe1 C2 168.73(9) . . ?
C5 Fe1 C2 67.94(9) . . ?
C8 Fe1 C2 150.53(9) . . ?
C9 Fe1 C2 119.26(9) . . ?
C4 Fe1 C1 67.85(8) . . ?
C3 Fe1 C1 67.37(8) . . ?
C10 Fe1 C1 131.03(9) . . ?
C6 Fe1 C1 169.57(9) . . ?
C7 Fe1 C1 148.87(9) . . ?
C5 Fe1 C1 40.09(9) . . ?
C8 Fe1 C1 117.19(9) . . ?
C9 Fe1 C1 109.57(8) . . ?
C2 Fe1 C1 39.70(8) . . ?
C6 P1 C11 101.90(10) . . ?
C6 P1 C17 101.69(10) . . ?
C11 P1 C17 102.14(11) . . ?
C31 P2 C25 104.50(10) . . ?
C31 P2 C24 101.99(11) . . ?
C25 P2 C24 100.68(10) . . ?
C1 N1 C23 115.91(18) . . ?
C1 N1 H1N 113.8 . . ?
C23 N1 H1N 113.4 . . ?
N1 C1 C2 125.1(2) . . ?
N1 C1 C5 126.9(2) . . ?
C2 C1 C5 107.92(19) . . ?
N1 C1 Fe1 131.04(14) . . ?
C2 C1 Fe1 68.55(11) . . ?
C5 C1 Fe1 67.75(11) . . ?
C1 C2 C3 108.2(2) . . ?
C1 C2 Fe1 71.76(12) . . ?
C3 C2 Fe1 68.60(12) . . ?
C1 C2 H2 125.9 . . ?
C3 C2 H2 125.9 . . ?
Fe1 C2 H2 125.3 . . ?
C4 C3 C2 108.1(2) . . ?
C4 C3 Fe1 68.88(12) . . ?
C2 C3 Fe1 70.90(12) . . ?
C4 C3 H3 125.9 . . ?
C2 C3 H3 125.9 . . ?
Fe1 C3 H3 125.8 . . ?
C3 C4 C5 108.0(2) . . ?
C3 C4 Fe1 70.23(12) . . ?
C5 C4 Fe1 70.65(12) . . ?
C3 C4 H4 126.0 . . ?
C5 C4 H4 126.0 . . ?
Fe1 C4 H4 124.7 . . ?
C1 C5 C4 107.6(2) . . ?
C1 C5 Fe1 72.15(12) . . ?
C4 C5 Fe1 68.25(12) . . ?
C1 C5 H5 126.2 . . ?
C4 C5 H5 126.2 . . ?
Fe1 C5 H5 125.0 . . ?
C7 C6 C10 106.78(19) . . ?
C7 C6 P1 130.71(17) . . ?
C10 C6 P1 122.52(17) . . ?
C7 C6 Fe1 69.50(11) . . ?
C10 C6 Fe1 69.31(11) . . ?
P1 C6 Fe1 125.88(11) . . ?
C8 C7 C6 108.5(2) . . ?
C8 C7 Fe1 70.28(12) . . ?
C6 C7 Fe1 69.44(12) . . ?
C8 C7 H7 125.7 . . ?
C6 C7 H7 125.7 . . ?
Fe1 C7 H7 126.1 . . ?
C7 C8 C9 108.2(2) . . ?
C7 C8 Fe1 69.16(12) . . ?
C9 C8 Fe1 69.93(12) . . ?
C7 C8 H8 125.9 . . ?
C9 C8 H8 125.9 . . ?
Fe1 C8 H8 126.6 . . ?
C10 C9 C8 107.98(19) . . ?
C10 C9 Fe1 68.96(12) . . ?
C8 C9 Fe1 69.68(12) . . ?
C10 C9 H9 126.0 . . ?
C8 C9 H9 126.0 . . ?
Fe1 C9 H9 126.9 . . ?
C9 C10 C6 108.5(2) . . ?
C9 C10 Fe1 70.49(12) . . ?
C6 C10 Fe1 69.41(12) . . ?
C9 C10 H10 125.8 . . ?
C6 C10 H10 125.8 . . ?
Fe1 C10 H10 125.9 . . ?
C16 C11 C12 118.4(2) . . ?
C16 C11 P1 124.89(17) . . ?
C12 C11 P1 116.53(19) . . ?
C13 C12 C11 120.7(3) . . ?
C13 C12 H12 119.6 . . ?
C11 C12 H12 119.6 . . ?
C14 C13 C12 120.3(2) . . ?
C14 C13 H13 119.8 . . ?
C12 C13 H13 119.8 . . ?
C13 C14 C15 119.7(2) . . ?
C13 C14 H14 120.1 . . ?
C15 C14 H14 120.1 . . ?
C14 C15 C16 120.3(3) . . ?
C14 C15 H15 119.9 . . ?
C16 C15 H15 119.9 . . ?
C11 C16 C15 120.5(2) . . ?
C11 C16 H16 119.8 . . ?
C15 C16 H16 119.8 . . ?
C22 C17 C18 118.6(2) . . ?
C22 C17 P1 124.86(18) . . ?
C18 C17 P1 116.5(2) . . ?
C19 C18 C17 120.3(3) . . ?
C19 C18 H18 119.8 . . ?
C17 C18 H18 119.8 . . ?
C20 C19 C18 120.2(3) . . ?
C20 C19 H19 119.9 . . ?
C18 C19 H19 119.9 . . ?
C19 C20 C21 120.0(3) . . ?
C19 C20 H20 120.0 . . ?
C21 C20 H20 120.0 . . ?
C20 C21 C22 119.8(3) . . ?
C20 C21 H21 120.1 . . ?
C22 C21 H21 120.1 . . ?
C17 C22 C21 121.0(3) . . ?
C17 C22 H22 119.5 . . ?
C21 C22 H22 119.5 . . ?
N1 C23 C24 111.41(18) . . ?
N1 C23 H23A 109.3 . . ?
C24 C23 H23A 109.3 . . ?
N1 C23 H23B 109.3 . . ?
C24 C23 H23B 109.3 . . ?
H23A C23 H23B 108.0 . . ?
C23 C24 P2 107.46(15) . . ?
C23 C24 H24A 110.2 . . ?
P2 C24 H24A 110.2 . . ?
C23 C24 H24B 110.2 . . ?
P2 C24 H24B 110.2 . . ?
H24A C24 H24B 108.5 . . ?
C30 C25 C26 118.9(2) . . ?
C30 C25 P2 115.86(18) . . ?
C26 C25 P2 125.19(18) . . ?
C27 C26 C25 120.4(2) . . ?
C27 C26 H26 119.8 . . ?
C25 C26 H26 119.8 . . ?
C28 C27 C26 119.8(2) . . ?
C28 C27 H27 120.1 . . ?
C26 C27 H27 120.1 . . ?
C27 C28 C29 120.4(2) . . ?
C27 C28 H28 119.8 . . ?
C29 C28 H28 119.8 . . ?
C28 C29 C30 120.0(2) . . ?
C28 C29 H29 120.0 . . ?
C30 C29 H29 120.0 . . ?
C25 C30 C29 120.5(2) . . ?
C25 C30 H30 119.7 . . ?
C29 C30 H30 119.7 . . ?
C36 C31 C32 118.2(2) . . ?
C36 C31 P2 125.1(2) . . ?
C32 C31 P2 116.6(2) . . ?
C33 C32 C31 120.7(3) . . ?
C33 C32 H32 119.7 . . ?
C31 C32 H32 119.7 . . ?
C34 C33 C32 120.3(3) . . ?
C34 C33 H33 119.8 . . ?
C32 C33 H33 119.8 . . ?
C33 C34 C35 120.6(3) . . ?
C33 C34 H34 119.7 . . ?
C35 C34 H34 119.7 . . ?
C34 C35 C36 118.6(3) . . ?
C34 C35 H35 120.7 . . ?
C36 C35 H35 120.7 . . ?
C31 C36 C35 121.5(3) . . ?
C31 C36 H36 119.2 . . ?
C35 C36 H36 119.2 . . ?

loop_
_geom_bond_atom_site_label_1
_geom_bond_atom_site_label_2
_geom_bond_distance
_geom_bond_site_symmetry_2
_geom_bond_publ_flag
Fe1 C4 2.022(2) . ?
Fe1 C3 2.040(2) . ?
Fe1 C10 2.040(2) . ?
Fe1 C6 2.041(2) . ?
Fe1 C7 2.042(2) . ?
Fe1 C5 2.054(2) . ?
Fe1 C8 2.057(2) . ?
Fe1 C9 2.060(2) . ?
Fe1 C2 2.070(2) . ?
Fe1 C1 2.112(2) . ?
P1 C6 1.813(2) . ?
P1 C11 1.840(2) . ?
P1 C17 1.846(2) . ?
P2 C31 1.834(3) . ?
P2 C25 1.841(2) . ?
P2 C24 1.850(2) . ?
N1 C1 1.396(3) . ?
N1 C23 1.454(3) . ?
N1 H1N 0.9092 . ?
C1 C2 1.421(3) . ?
C1 C5 1.429(3) . ?
C2 C3 1.423(3) . ?
C2 H2 0.9500 . ?
C3 C4 1.419(4) . ?
C3 H3 0.9500 . ?
C4 C5 1.431(3) . ?
C4 H4 0.9500 . ?
C5 H5 0.9500 . ?
C6 C7 1.432(3) . ?
C6 C10 1.438(3) . ?
C7 C8 1.421(3) . ?
C7 H7 0.9500 . ?
C8 C9 1.421(3) . ?
C8 H8 0.9500 . ?
C9 C10 1.421(3) . ?
C9 H9 0.9500 . ?
C10 H10 0.9500 . ?
C11 C16 1.393(4) . ?
C11 C12 1.395(3) . ?
C12 C13 1.389(3) . ?
C12 H12 0.9500 . ?
C13 C14 1.380(4) . ?
C13 H13 0.9500 . ?
C14 C15 1.380(4) . ?
C14 H14 0.9500 . ?
C15 C16 1.396(3) . ?
C15 H15 0.9500 . ?
C16 H16 0.9500 . ?
C17 C22 1.381(4) . ?
C17 C18 1.398(3) . ?
C18 C19 1.398(4) . ?
C18 H18 0.9500 . ?
C19 C20 1.376(5) . ?
C19 H19 0.9500 . ?
C20 C21 1.383(4) . ?
C20 H20 0.9500 . ?
C21 C22 1.399(4) . ?
C21 H21 0.9500 . ?
C22 H22 0.9500 . ?
C23 C24 1.521(3) . ?
C23 H23A 0.9900 . ?
C23 H23B 0.9900 . ?
C24 H24A 0.9900 . ?
C24 H24B 0.9900 . ?
C25 C30 1.389(3) . ?
C25 C26 1.398(3) . ?
C26 C27 1.397(3) . ?
C26 H26 0.9500 . ?
C27 C28 1.379(4) . ?
C27 H27 0.9500 . ?
C28 C29 1.381(4) . ?
C28 H28 0.9500 . ?
C29 C30 1.393(3) . ?
C29 H29 0.9500 . ?
C30 H30 0.9500 . ?
C31 C36 1.382(4) . ?
C31 C32 1.395(4) . ?
C32 C33 1.393(4) . ?
C32 H32 0.9500 . ?
C33 C34 1.366(5) . ?
C33 H33 0.9500 . ?
C34 C35 1.392(5) . ?
C34 H34 0.9500 . ?
C35 C36 1.404(4) . ?
C35 H35 0.9500 . ?
C36 H36 0.9500 . ?
